data_4500248
loop_
_publ_author_name
'Singh, Devendra'
'Baruah, Jubaraj B.'

_publ_section_title
;
 Structural Study on Solvates of Dopamine-Based Cyclic Imide Derivatives
;
_journal_issue 3
_journal_name_full 'Crystal Growth &amp; Design'
_journal_page_first 768
_journal_paper_doi 10.1021/cg101316u
_journal_volume 11
_journal_year 2011
_chemical_formula_sum 'C30 H32 N2 O10 S2'
_chemical_formula_weight 644.72
_chemical_name_systematic
; 
 ? 
;
_space_group_IT_number 2
_symmetry_cell_setting triclinic
_symmetry_space_group_name_Hall '-P 1'
_symmetry_space_group_name_H-M 'P -1'
_atom_sites_solution_hydrogens geom
_atom_sites_solution_primary direct
_atom_sites_solution_secondary difmap
_audit_creation_method SHELXL-97
_cell_angle_alpha 104.394(3)
_cell_angle_beta 101.121(3)
_cell_angle_gamma 106.048(3)
_cell_formula_units_Z 1
_cell_length_a 9.4527(5)
_cell_length_b 9.4740(4)
_cell_length_c 9.7186(4)
_cell_measurement_reflns_used 2821
_cell_measurement_temperature 296(2)
_cell_measurement_theta_max 23.07
_cell_measurement_theta_min 2.36
_cell_volume 777.52(7)
_computing_cell_refinement 'Bruker SMART'
_computing_data_collection 'Bruker SMART'
_computing_data_reduction 'Bruker SAINT'
_computing_molecular_graphics 'Bruker SHELXTL'
_computing_publication_material 'Bruker SHELXTL'
_computing_structure_refinement 'SHELXL-97 (Sheldrick, 1997)'
_computing_structure_solution 'SHELXS-97 (Sheldrick, 1990)'
_diffrn_ambient_temperature 296(2)
_diffrn_measured_fraction_theta_full 0.982
_diffrn_measured_fraction_theta_max 0.982
_diffrn_measurement_device_type 'CCD area detector'
_diffrn_measurement_method 'phi and omega scans'
_diffrn_radiation_monochromator graphite
_diffrn_radiation_source 'fine-focus sealed tube'
_diffrn_radiation_type MoK\a
_diffrn_radiation_wavelength 0.71073
_diffrn_reflns_av_R_equivalents 0.0222
_diffrn_reflns_av_sigmaI/netI 0.0197
_diffrn_reflns_limit_h_max 11
_diffrn_reflns_limit_h_min -11
_diffrn_reflns_limit_k_max 11
_diffrn_reflns_limit_k_min -11
_diffrn_reflns_limit_l_max 11
_diffrn_reflns_limit_l_min -11
_diffrn_reflns_number 9245
_diffrn_reflns_theta_full 25.00
_diffrn_reflns_theta_max 25.00
_diffrn_reflns_theta_min 2.34
_exptl_absorpt_coefficient_mu 0.231
_exptl_absorpt_correction_type none
_exptl_crystal_colour Yellow
_exptl_crystal_density_diffrn 1.377
_exptl_crystal_density_method 'not measured'
_exptl_crystal_description Blocks
_exptl_crystal_F_000 338
_exptl_crystal_size_max 0.28
_exptl_crystal_size_mid 0.20
_exptl_crystal_size_min 0.16
_refine_diff_density_max 0.438
_refine_diff_density_min -0.752
_refine_diff_density_rms 0.059
_refine_ls_extinction_method none
_refine_ls_goodness_of_fit_ref 1.025
_refine_ls_hydrogen_treatment constr
_refine_ls_matrix_type full
_refine_ls_number_parameters 212
_refine_ls_number_reflns 2691
_refine_ls_number_restraints 0
_refine_ls_restrained_S_all 1.025
_refine_ls_R_factor_all 0.1029
_refine_ls_R_factor_gt 0.0809
_refine_ls_shift/su_max 0.000
_refine_ls_shift/su_mean 0.000
_refine_ls_structure_factor_coef Fsqd
_refine_ls_weighting_details 'calc w=1/[\s^2^(Fo^2^)+(0.1237P)^2^+0.8352P] where P=(Fo^2^+2Fc^2^)/3'
_refine_ls_weighting_scheme calc
_refine_ls_wR_factor_gt 0.2280
_refine_ls_wR_factor_ref 0.2534
_reflns_number_gt 1970
_reflns_number_total 2691
_reflns_threshold_expression >2sigma(I)
_cod_data_source_file cg101316u_si_003.cif
_cod_data_source_block pydpd
_cod_depositor_comments
;
The following automatic conversions were performed:

'_symmetry_cell_setting' value 'Triclinic' changed to 'triclinic'
according to /home/saulius/struct/CIF-dictionaries/cif_core.dic
dictionary named 'cif_core.dic' version 2.4.1 from 2010-06-29.

Automatic conversion script
Id: cif_fix_values 1715 2011-07-08 13:25:40Z adriana 
;
_cod_original_cell_volume 777.52(6)
_cod_original_sg_symbol_H-M P-1
_cod_database_code 4500248

loop_
_symmetry_equiv_pos_as_xyz
'x, y, z'
'-x, -y, -z'

loop_
_atom_site_label
_atom_site_type_symbol
_atom_site_fract_x
_atom_site_fract_y
_atom_site_fract_z
_atom_site_U_iso_or_equiv
_atom_site_adp_type
_atom_site_occupancy
_atom_site_symmetry_multiplicity
_atom_site_calc_flag
_atom_site_refinement_flags
S1 S 0.0191(2) 0.47111(18) 0.25335(19) 0.1196(7) Uani 1 1 d .
C9 C 0.2196(4) 0.0315(5) 0.7042(4) 0.0656(10) Uani 1 1 d .
H9 H 0.1879 -0.0684 0.6381 0.079 Uiso 1 1 calc R
C2 C 0.4056(4) -0.0415(5) 0.0830(4) 0.0661(11) Uani 1 1 d .
C10 C 0.1657(4) 0.0568(4) 0.8265(4) 0.0617(10) Uani 1 1 d .
C13 C 0.3658(5) 0.2996(5) 0.7776(5) 0.0768(12) Uani 1 1 d .
H13 H 0.4342 0.3822 0.7626 0.092 Uiso 1 1 calc R
C11 C 0.2124(5) 0.2046(5) 0.9248(4) 0.0669(10) Uani 1 1 d .
C8 C 0.3210(4) 0.1531(5) 0.6774(4) 0.0658(10) Uani 1 1 d .
C3 C 0.4929(5) 0.1130(5) 0.1144(4) 0.0671(11) Uani 1 1 d .
C1 C 0.4091(5) -0.1586(5) -0.0308(4) 0.0697(11) Uani 1 1 d .
H1 H 0.3501 -0.2616 -0.0510 0.084 Uiso 1 1 calc R
C12 C 0.3110(5) 0.3257(5) 0.8995(5) 0.0789(12) Uani 1 1 d .
H12 H 0.3409 0.4257 0.9649 0.095 Uiso 1 1 calc R
C5 C 0.3150(5) -0.0484(5) 0.1922(5) 0.0750(12) Uani 1 1 d .
C4 C 0.4616(6) 0.2088(6) 0.2447(5) 0.0769(12) Uani 1 1 d .
C7 C 0.3814(5) 0.1213(6) 0.5442(5) 0.0790(12) Uani 1 1 d .
H7A H 0.3799 0.0150 0.5177 0.095 Uiso 1 1 calc R
H7B H 0.4875 0.1885 0.5714 0.095 Uiso 1 1 calc R
C6 C 0.2927(6) 0.1452(6) 0.4101(5) 0.0883(14) Uani 1 1 d .
H6A H 0.1854 0.0823 0.3846 0.106 Uiso 1 1 calc R
H6B H 0.2997 0.2530 0.4330 0.106 Uiso 1 1 calc R
O3 O 0.0706(4) -0.0584(3) 0.8610(3) 0.0796(9) Uani 1 1 d .
H3 H 0.0669 -0.1429 0.8094 0.119 Uiso 1 1 calc R
O2 O 0.2264(4) -0.1602(4) 0.2042(4) 0.0980(11) Uani 1 1 d .
O4 O 0.1635(4) 0.2318(4) 1.0500(4) 0.0896(10) Uani 1 1 d .
H4 H 0.0931 0.1548 1.0438 0.134 Uiso 1 1 calc R
O1 O 0.5162(5) 0.3461(4) 0.3072(4) 0.1014(12) Uani 1 1 d .
O5 O -0.0459(5) 0.3319(4) 0.2967(4) 0.0949(12) Uani 0.86 1 d P
N1 N 0.3532(4) 0.1029(5) 0.2834(4) 0.0809(11) Uani 1 1 d .
C15 C -0.0312(10) 0.6103(10) 0.3432(9) 0.151(3) Uani 1 1 d .
H15A H 0.0249 0.6463 0.4459 0.227 Uiso 1 1 calc R
H15B H -0.1391 0.5722 0.3332 0.227 Uiso 1 1 calc R
H15C H -0.0090 0.6943 0.3032 0.227 Uiso 1 1 calc R
C14 C 0.2115(8) 0.5454(8) 0.3426(10) 0.151(3) Uani 1 1 d .
H14A H 0.2265 0.5850 0.4473 0.226 Uiso 1 1 calc R
H14B H 0.2604 0.6278 0.3084 0.226 Uiso 1 1 calc R
H14C H 0.2555 0.4652 0.3222 0.226 Uiso 1 1 calc R
O5' O -0.007(2) 0.4862(17) 0.1099(17) 0.057(4) Uani 0.14 1 d P

loop_
_atom_site_aniso_label
_atom_site_aniso_U_11
_atom_site_aniso_U_22
_atom_site_aniso_U_33
_atom_site_aniso_U_23
_atom_site_aniso_U_13
_atom_site_aniso_U_12
S1 0.1285(13) 0.0861(10) 0.1170(12) 0.0487(9) 0.0085(10) -0.0014(9)
C9 0.066(2) 0.062(2) 0.066(2) 0.0232(18) 0.0206(18) 0.0123(18)
C2 0.068(2) 0.070(3) 0.057(2) 0.038(2) 0.0126(17) 0.0060(19)
C10 0.056(2) 0.062(2) 0.067(2) 0.0301(18) 0.0221(17) 0.0076(17)
C13 0.078(3) 0.072(3) 0.089(3) 0.044(2) 0.037(2) 0.015(2)
C11 0.068(2) 0.065(2) 0.069(2) 0.0261(19) 0.0275(19) 0.0133(19)
C8 0.063(2) 0.075(3) 0.068(2) 0.036(2) 0.0255(18) 0.0201(19)
C3 0.072(2) 0.067(2) 0.059(2) 0.0369(19) 0.0114(18) 0.0079(19)
C1 0.073(2) 0.064(2) 0.063(2) 0.035(2) 0.0133(19) 0.0008(19)
C12 0.082(3) 0.060(2) 0.093(3) 0.027(2) 0.033(2) 0.013(2)
C5 0.075(3) 0.081(3) 0.069(3) 0.043(2) 0.020(2) 0.010(2)
C4 0.097(3) 0.077(3) 0.065(2) 0.041(2) 0.027(2) 0.023(2)
C7 0.068(3) 0.100(3) 0.081(3) 0.045(2) 0.031(2) 0.025(2)
C6 0.102(3) 0.104(4) 0.084(3) 0.053(3) 0.039(3) 0.044(3)
O3 0.0856(19) 0.0636(17) 0.085(2) 0.0278(15) 0.0411(16) 0.0039(15)
O2 0.102(2) 0.095(2) 0.099(2) 0.053(2) 0.0442(19) 0.0056(19)
O4 0.099(2) 0.074(2) 0.085(2) 0.0201(16) 0.0445(18) 0.0064(17)
O1 0.138(3) 0.071(2) 0.086(2) 0.0289(17) 0.034(2) 0.016(2)
O5 0.127(3) 0.0508(19) 0.083(2) 0.0172(16) 0.038(2) -0.0074(19)
N1 0.097(3) 0.088(3) 0.072(2) 0.047(2) 0.0373(19) 0.026(2)
C15 0.164(7) 0.164(7) 0.145(6) 0.081(6) 0.061(5) 0.045(6)
C14 0.125(5) 0.106(5) 0.209(8) 0.083(5) 0.013(5) 0.015(4)
O5' 0.077(11) 0.041(8) 0.042(8) 0.021(7) 0.002(7) 0.008(8)

loop_
_atom_type_symbol
_atom_type_description
_atom_type_scat_dispersion_real
_atom_type_scat_dispersion_imag
_atom_type_scat_source
C C 0.0033 0.0016 'International Tables Vol C Tables 4.2.6.8 and 6.1.1.4'
H H 0.0000 0.0000 'International Tables Vol C Tables 4.2.6.8 and 6.1.1.4'
N N 0.0061 0.0033 'International Tables Vol C Tables 4.2.6.8 and 6.1.1.4'
O O 0.0106 0.0060 'International Tables Vol C Tables 4.2.6.8 and 6.1.1.4'
S S 0.1246 0.1234 'International Tables Vol C Tables 4.2.6.8 and 6.1.1.4'

loop_
_geom_angle_atom_site_label_1
_geom_angle_atom_site_label_2
_geom_angle_atom_site_label_3
_geom_angle
_geom_angle_site_symmetry_1
_geom_angle_site_symmetry_3
O5' S1 O5 128.2(6) . .
O5' S1 C15 101.6(8) . .
O5 S1 C15 107.7(3) . .
O5' S1 C14 110.1(8) . .
O5 S1 C14 106.6(3) . .
C15 S1 C14 98.5(5) . .
C10 C9 C8 121.1(4) . .
C1 C2 C3 122.9(4) . .
C1 C2 C5 129.8(4) . .
C3 C2 C5 107.4(4) . .
O3 C10 C9 123.7(4) . .
O3 C10 C11 116.6(3) . .
C9 C10 C11 119.7(3) . .
C12 C13 C8 121.1(4) . .
C12 C11 O4 119.4(4) . .
C12 C11 C10 119.9(4) . .
O4 C11 C10 120.6(3) . .
C13 C8 C9 118.0(4) . .
C13 C8 C7 122.0(4) . .
C9 C8 C7 120.0(4) . .
C2 C3 C1 121.5(4) . 2_655
C2 C3 C4 108.8(3) . .
C1 C3 C4 129.7(4) 2_655 .
C2 C1 C3 115.7(4) . 2_655
C11 C12 C13 120.2(4) . .
O2 C5 N1 124.8(4) . .
O2 C5 C2 128.6(5) . .
N1 C5 C2 106.6(3) . .
O1 C4 N1 125.7(4) . .
O1 C4 C3 129.2(4) . .
N1 C4 C3 105.1(4) . .
C8 C7 C6 114.4(4) . .
N1 C6 C7 110.8(4) . .
C5 N1 C4 112.1(4) . .
C5 N1 C6 123.6(4) . .
C4 N1 C6 124.1(4) . .

loop_
_geom_bond_atom_site_label_1
_geom_bond_atom_site_label_2
_geom_bond_distance
_geom_bond_site_symmetry_2
S1 O5' 1.418(14) .
S1 O5 1.490(4) .
S1 C15 1.631(9) .
S1 C14 1.714(7) .
C9 C10 1.374(5) .
C9 C8 1.396(5) .
C2 C1 1.371(6) .
C2 C3 1.389(5) .
C2 C5 1.490(6) .
C10 O3 1.367(4) .
C10 C11 1.378(6) .
C13 C12 1.377(6) .
C13 C8 1.378(6) .
C11 C12 1.372(6) .
C11 O4 1.374(5) .
C8 C7 1.510(6) .
C3 C1 1.395(5) 2_655
C3 C4 1.495(6) .
C1 C3 1.395(5) 2_655
C5 O2 1.202(5) .
C5 N1 1.389(6) .
C4 O1 1.201(5) .
C4 N1 1.401(5) .
C7 C6 1.512(6) .
C6 N1 1.469(6) .
